data_7035600
loop_
_publ_author_name
'Myers, Thomas W.'
'Sherbow, Tobias J.'
'Fettinger, James C.'
'Berben, Louise A.'

_publ_section_title
;
 Synthesis and characterization of bis(imino)pyridine complexes of
 divalent Mg and Zn.
;
_journal_issue 14
_journal_name_full 'Dalton transactions (Cambridge, England : 2003)'
_journal_page_first 5989
_journal_page_last 5998
_journal_paper_doi 10.1039/c5dt01541c
_journal_volume 45
_journal_year 2016
_chemical_formula_moiety 'C48 H52 Cl N4 Zn, 2(C4 H10 O)'
_chemical_formula_sum 'C56 H72 Cl N4 O2 Zn'
_chemical_formula_weight 933.99
_space_group_crystal_system orthorhombic
_space_group_IT_number 61
_space_group_name_Hall '-P 2ac 2ab'
_space_group_name_H-M_alt 'P b c a'
_symmetry_space_group_name_Hall '-P 2ac 2ab'
_symmetry_space_group_name_H-M 'P b c a'
_atom_sites_solution_hydrogens geom
_audit_creation_method SHELXL-2014/7
_audit_update_record
;
2015-04-15 deposited with the CCDC.
2015-06-22 downloaded from the CCDC.
;
_cell_angle_alpha 90
_cell_angle_beta 90
_cell_angle_gamma 90
_cell_formula_units_Z 8
_cell_length_a 16.3329(7)
_cell_length_b 23.2052(10)
_cell_length_c 26.7476(12)
_cell_measurement_reflns_used 9996
_cell_measurement_temperature 90(2)
_cell_measurement_theta_max 71.96
_cell_measurement_theta_min 4.15
_cell_volume 10137.6(8)
_computing_cell_refinement 'SAINT (8.34a) (Bruker, 2013)'
_computing_data_collection 'Apex2 (2014.9-1) (Bruker, 2014)'
_computing_data_reduction 'SAINT (8.34a) (Bruker, 2013)'
_computing_molecular_graphics 'Bruker SHELXTL'
_computing_publication_material 'Bruker SHELXTL'
_computing_structure_refinement 'SHELXL-2014/7 (Sheldrick, 2014)'
_computing_structure_solution 'SHELXT (Sheldrick, 2014)'
_diffrn_ambient_temperature 90(2)
_diffrn_measured_fraction_theta_full 0.961
_diffrn_measured_fraction_theta_max 0.939
_diffrn_measurement_device_type 'Bruker APEX-II CCD'
_diffrn_measurement_method '\f and \w scans'
_diffrn_radiation_type CuK\a
_diffrn_radiation_wavelength 1.54178
_diffrn_reflns_av_R_equivalents 0.0324
_diffrn_reflns_av_unetI/netI 0.0341
_diffrn_reflns_Laue_measured_fraction_full 0.961
_diffrn_reflns_Laue_measured_fraction_max 0.939
_diffrn_reflns_limit_h_max 18
_diffrn_reflns_limit_h_min -16
_diffrn_reflns_limit_k_max 23
_diffrn_reflns_limit_k_min -28
_diffrn_reflns_limit_l_max 25
_diffrn_reflns_limit_l_min -32
_diffrn_reflns_number 28104
_diffrn_reflns_point_group_measured_fraction_full 0.961
_diffrn_reflns_point_group_measured_fraction_max 0.939
_diffrn_reflns_theta_full 67.679
_diffrn_reflns_theta_max 72.353
_diffrn_reflns_theta_min 3.699
_exptl_absorpt_coefficient_mu 1.492
_exptl_absorpt_correction_T_max 0.7409
_exptl_absorpt_correction_T_min 0.5683
_exptl_absorpt_correction_type multi-scan
_exptl_absorpt_process_details 'SADABS 2014/3 (Sheldrick, 2014)'
_exptl_crystal_colour purple
_exptl_crystal_density_diffrn 1.224
_exptl_crystal_description Block
_exptl_crystal_F_000 3992
_exptl_crystal_size_max 0.452
_exptl_crystal_size_mid 0.225
_exptl_crystal_size_min 0.180
_refine_diff_density_max 1.418
_refine_diff_density_min -0.644
_refine_diff_density_rms 0.073
_refine_ls_extinction_method none
_refine_ls_goodness_of_fit_ref 1.039
_refine_ls_hydrogen_treatment constr
_refine_ls_matrix_type full
_refine_ls_number_parameters 589
_refine_ls_number_reflns 9411
_refine_ls_number_restraints 0
_refine_ls_restrained_S_all 1.039
_refine_ls_R_factor_all 0.0627
_refine_ls_R_factor_gt 0.0519
_refine_ls_shift/su_max 0.001
_refine_ls_shift/su_mean 0.000
_refine_ls_structure_factor_coef Fsqd
_refine_ls_weighting_details 'w=1/[\s^2^(Fo^2^)+(0.0962P)^2^+4.3758P] where P=(Fo^2^+2Fc^2^)/3'
_refine_ls_weighting_scheme calc
_refine_ls_wR_factor_gt 0.1407
_refine_ls_wR_factor_ref 0.1524
_reflns_Friedel_coverage 0.000
_reflns_number_gt 7734
_reflns_number_total 9411
_reflns_threshold_expression 'I > 2\s(I)'
_cod_data_source_file c5dt01541c1.cif
_cod_data_source_block TWM163FMI
_cod_depositor_comments
;
The following automatic conversions were performed:

'_exptl_absorpt_correction_type' value 'Multi-scan' changed to
'multi-scan' according to
/usr/data/users/saulius/crontab/automatic-downloads/rss-feeds/RSC/lib/dictionaries/cif_core.dic
dictionary named 'cif_core.dic' version 2.4.2 from 2011-04-26.

Automatic conversion script
Id: cif_fix_values 3271 2015-04-21 07:52:19Z andrius 

 Adding full bibliography for 7035598--7035603.cif.
;
_cod_database_code 7035600
_shelx_shelxl_version_number 2014/7
_shelx_space_group_comment
; 
The symmetry employed for this shelxl refinement is uniquely defined 
by the following loop, which should always be used as a source of 
symmetry information in preference to the above space-group names. 
They are only intended as comments. 
;
_shelx_estimated_absorpt_t_min 0.552
_shelx_estimated_absorpt_t_max 0.775

loop_
_space_group_symop_operation_xyz
'x, y, z'
'x+1/2, -y+1/2, -z'
'-x, y+1/2, -z+1/2'
'-x+1/2, -y, z+1/2'
'-x, -y, -z'
'-x-1/2, y-1/2, z'
'x, -y-1/2, z-1/2'
'x-1/2, y, -z-1/2'

loop_
_atom_site_label
_atom_site_type_symbol
_atom_site_fract_x
_atom_site_fract_y
_atom_site_fract_z
_atom_site_U_iso_or_equiv
_atom_site_adp_type
_atom_site_occupancy
_atom_site_site_symmetry_order
_atom_site_calc_flag
_atom_site_refinement_flags_posn
_atom_site_refinement_flags_adp
Zn1 Zn 0.70512(2) 0.04712(2) 0.66660(2) 0.03337(12) Uani 1 1 d . .
Cl1 Cl 0.80795(3) -0.01176(3) 0.68402(2) 0.03377(14) Uani 1 1 d . .
C1 C 0.73716(14) -0.02344(10) 0.55074(8) 0.0306(5) Uani 1 1 d . .
N1 N 0.69693(11) 0.02086(8) 0.57927(7) 0.0286(4) Uani 1 1 d . .
C2 C 0.70843(14) -0.08008(11) 0.55262(9) 0.0351(5) Uani 1 1 d . .
N2 N 0.65505(11) 0.11379(8) 0.63167(6) 0.0271(4) Uani 1 1 d . .
C3 C 0.74553(17) -0.12178(12) 0.52269(10) 0.0434(6) Uani 1 1 d . .
H3 H 0.7247 -0.1600 0.5226 0.052 Uiso 1 1 calc R U
N3 N 0.71371(11) 0.11717(8) 0.72393(7) 0.0273(4) Uani 1 1 d . .
C4 C 0.81193(18) -0.10830(13) 0.49329(11) 0.0488(7) Uani 1 1 d . .
H4 H 0.8360 -0.1368 0.4725 0.059 Uiso 1 1 calc R U
N4 N 0.59985(11) 0.00489(9) 0.69350(7) 0.0304(4) Uani 1 1 d . .
C5 C 0.84332(17) -0.05348(12) 0.49415(10) 0.0424(6) Uani 1 1 d . .
H5 H 0.8909 -0.0451 0.4750 0.051 Uiso 1 1 calc R U
C6 C 0.80750(14) -0.00979(11) 0.52221(8) 0.0337(5) Uani 1 1 d . .
C7 C 0.63958(16) -0.09844(11) 0.58774(10) 0.0399(5) Uani 1 1 d . .
H7 H 0.6192 -0.0635 0.6058 0.048 Uiso 1 1 calc R U
C8 C 0.56722(17) -0.12662(13) 0.56056(12) 0.0498(7) Uani 1 1 d . .
H8A H 0.5452 -0.0997 0.5357 0.075 Uiso 1 1 calc R U
H8B H 0.5244 -0.1363 0.5848 0.075 Uiso 1 1 calc R U
H8C H 0.5858 -0.1618 0.5438 0.075 Uiso 1 1 calc R U
C9 C 0.6746(2) -0.14064(13) 0.62634(11) 0.0490(6) Uani 1 1 d . .
H9A H 0.6967 -0.1745 0.6091 0.073 Uiso 1 1 calc R U
H9B H 0.6310 -0.1527 0.6493 0.073 Uiso 1 1 calc R U
H9C H 0.7183 -0.1217 0.6453 0.073 Uiso 1 1 calc R U
C10 C 0.84688(15) 0.04927(11) 0.52303(9) 0.0366(5) Uani 1 1 d . .
H10 H 0.8038 0.0779 0.5325 0.044 Uiso 1 1 calc R U
C11 C 0.88061(18) 0.06649(14) 0.47161(10) 0.0488(6) Uani 1 1 d . .
H11A H 0.9266 0.0413 0.4629 0.073 Uiso 1 1 calc R U
H11B H 0.8994 0.1066 0.4727 0.073 Uiso 1 1 calc R U
H11C H 0.8374 0.0626 0.4464 0.073 Uiso 1 1 calc R U
C12 C 0.91444(16) 0.05141(13) 0.56309(10) 0.0445(6) Uani 1 1 d . .
H12A H 0.8912 0.0409 0.5956 0.067 Uiso 1 1 calc R U
H12B H 0.9371 0.0905 0.5648 0.067 Uiso 1 1 calc R U
H12C H 0.9580 0.0242 0.5543 0.067 Uiso 1 1 calc R U
C13 C 0.65529(13) 0.05965(10) 0.55528(8) 0.0289(5) Uani 1 1 d . .
C14 C 0.64002(14) 0.05837(10) 0.50005(8) 0.0305(5) Uani 1 1 d . .
C15 C 0.59980(15) 0.01187(11) 0.47824(9) 0.0351(5) Uani 1 1 d . .
H15 H 0.5810 -0.0190 0.4986 0.042 Uiso 1 1 calc R U
C16 C 0.58694(16) 0.01024(12) 0.42680(9) 0.0413(6) Uani 1 1 d . .
H16 H 0.5580 -0.0211 0.4123 0.050 Uiso 1 1 calc R U
C17 C 0.61615(17) 0.05388(12) 0.39700(9) 0.0425(6) Uani 1 1 d . .
H17 H 0.6087 0.0521 0.3618 0.051 Uiso 1 1 calc R U
C18 C 0.65644(16) 0.10058(12) 0.41808(9) 0.0401(6) Uani 1 1 d . .
H18 H 0.6762 0.1308 0.3974 0.048 Uiso 1 1 calc R U
C19 C 0.66779(14) 0.10287(11) 0.46975(8) 0.0344(5) Uani 1 1 d . .
H19 H 0.6947 0.1351 0.4843 0.041 Uiso 1 1 calc R U
C20 C 0.62502(13) 0.10931(10) 0.58400(7) 0.0280(4) Uani 1 1 d . .
C21 C 0.57157(13) 0.14990(11) 0.56461(8) 0.0318(5) Uani 1 1 d . .
H21 H 0.5504 0.1456 0.5317 0.038 Uiso 1 1 calc R U
C22 C 0.54903(14) 0.19741(10) 0.59402(8) 0.0317(5) Uani 1 1 d . .
H22 H 0.5113 0.2251 0.5817 0.038 Uiso 1 1 calc R U
C23 C 0.58265(13) 0.20335(10) 0.64134(8) 0.0299(5) Uani 1 1 d . .
H23 H 0.5694 0.2359 0.6612 0.036 Uiso 1 1 calc R U
C24 C 0.63639(13) 0.16115(10) 0.65981(8) 0.0268(4) Uani 1 1 d . .
C25 C 0.67493(13) 0.16380(10) 0.70873(8) 0.0278(4) Uani 1 1 d . .
C26 C 0.66968(13) 0.21898(10) 0.73713(8) 0.0304(5) Uani 1 1 d . .
C27 C 0.69282(15) 0.27074(11) 0.71523(9) 0.0348(5) Uani 1 1 d . .
H27 H 0.7139 0.2708 0.6821 0.042 Uiso 1 1 calc R U
C28 C 0.68565(16) 0.32260(12) 0.74105(10) 0.0406(6) Uani 1 1 d . .
H28 H 0.7023 0.3577 0.7258 0.049 Uiso 1 1 calc R U
C29 C 0.65407(18) 0.32271(13) 0.78908(10) 0.0448(6) Uani 1 1 d . .
H29 H 0.6482 0.3580 0.8067 0.054 Uiso 1 1 calc R U
C30 C 0.63120(17) 0.27173(13) 0.81130(9) 0.0441(6) Uani 1 1 d . .
H30 H 0.6097 0.2722 0.8443 0.053 Uiso 1 1 calc R U
C31 C 0.63907(14) 0.21956(12) 0.78613(9) 0.0358(5) Uani 1 1 d . .
H31 H 0.6238 0.1846 0.8020 0.043 Uiso 1 1 calc R U
C32 C 0.76454(13) 0.12042(10) 0.76765(8) 0.0296(5) Uani 1 1 d . .
C33 C 0.83773(14) 0.15253(10) 0.76618(8) 0.0315(5) Uani 1 1 d . .
C34 C 0.88568(15) 0.15488(11) 0.80927(9) 0.0368(5) Uani 1 1 d . .
H34 H 0.9350 0.1766 0.8089 0.044 Uiso 1 1 calc R U
C35 C 0.86313(15) 0.12622(11) 0.85266(9) 0.0378(5) Uani 1 1 d . .
H35 H 0.8958 0.1293 0.8819 0.045 Uiso 1 1 calc R U
C36 C 0.79317(14) 0.09335(12) 0.85295(9) 0.0364(5) Uani 1 1 d . .
H36 H 0.7786 0.0729 0.8824 0.044 Uiso 1 1 calc R U
C37 C 0.74302(14) 0.08937(11) 0.81070(8) 0.0325(5) Uani 1 1 d . .
C38 C 0.86900(14) 0.18072(11) 0.71842(9) 0.0344(5) Uani 1 1 d . .
H38 H 0.8215 0.1850 0.6951 0.041 Uiso 1 1 calc R U
C39 C 0.90607(16) 0.24061(12) 0.72640(10) 0.0422(6) Uani 1 1 d . .
H39A H 0.8653 0.2659 0.7420 0.063 Uiso 1 1 calc R U
H39B H 0.9226 0.2568 0.6941 0.063 Uiso 1 1 calc R U
H39C H 0.9540 0.2375 0.7482 0.063 Uiso 1 1 calc R U
C40 C 0.93163(15) 0.14058(12) 0.69339(10) 0.0409(6) Uani 1 1 d . .
H40A H 0.9786 0.1351 0.7157 0.061 Uiso 1 1 calc R U
H40B H 0.9503 0.1578 0.6619 0.061 Uiso 1 1 calc R U
H40C H 0.9060 0.1032 0.6865 0.061 Uiso 1 1 calc R U
C41 C 0.66840(15) 0.04994(12) 0.81269(9) 0.0390(6) Uani 1 1 d . .
H41 H 0.6379 0.0542 0.7805 0.047 Uiso 1 1 calc R U
C42 C 0.61002(17) 0.06564(16) 0.85552(10) 0.0524(7) Uani 1 1 d . .
H42A H 0.6379 0.0600 0.8876 0.079 Uiso 1 1 calc R U
H42B H 0.5615 0.0409 0.8540 0.079 Uiso 1 1 calc R U
H42C H 0.5934 0.1060 0.8523 0.079 Uiso 1 1 calc R U
C43 C 0.69588(17) -0.01262(13) 0.81727(11) 0.0481(7) Uani 1 1 d . .
H43A H 0.7317 -0.0224 0.7891 0.072 Uiso 1 1 calc R U
H43B H 0.6478 -0.0379 0.8170 0.072 Uiso 1 1 calc R U
H43C H 0.7258 -0.0178 0.8487 0.072 Uiso 1 1 calc R U
C44 C 0.52875(14) 0.03310(11) 0.69803(9) 0.0328(5) Uani 1 1 d . .
H44 H 0.5246 0.0711 0.6850 0.039 Uiso 1 1 calc R U
C45 C 0.46095(15) 0.00893(11) 0.72110(9) 0.0366(5) Uani 1 1 d . .
H45 H 0.4116 0.0303 0.7244 0.044 Uiso 1 1 calc R U
C46 C 0.46630(15) -0.04655(11) 0.73913(9) 0.0380(5) Uani 1 1 d . .
H46 H 0.4207 -0.0640 0.7552 0.046 Uiso 1 1 calc R U
C47 C 0.53899(16) -0.07650(11) 0.73351(9) 0.0389(5) Uani 1 1 d . .
H47 H 0.5439 -0.1152 0.7448 0.047 Uiso 1 1 calc R U
C48 C 0.60446(15) -0.04876(11) 0.71107(9) 0.0350(5) Uani 1 1 d . .
H48 H 0.6549 -0.0689 0.7081 0.042 Uiso 1 1 calc R U
C51 C 0.8038(2) 0.19771(14) 0.58533(12) 0.0554(8) Uani 1 1 d . .
H51A H 0.8151 0.1590 0.5982 0.083 Uiso 1 1 calc R U
H51B H 0.7476 0.1993 0.5727 0.083 Uiso 1 1 calc R U
H51C H 0.8105 0.2259 0.6123 0.083 Uiso 1 1 calc R U
C52 C 0.86303(19) 0.21152(13) 0.54333(11) 0.0481(6) Uani 1 1 d . .
H52A H 0.8617 0.1804 0.5180 0.058 Uiso 1 1 calc R U
H52B H 0.8469 0.2480 0.5269 0.058 Uiso 1 1 calc R U
O52 O 0.94305(13) 0.21669(9) 0.56332(7) 0.0488(5) Uani 1 1 d . .
C53 C 1.0022(2) 0.22453(14) 0.52489(11) 0.0510(7) Uani 1 1 d . .
H53A H 0.9834 0.2546 0.5013 0.061 Uiso 1 1 calc R U
H53B H 1.0095 0.1882 0.5060 0.061 Uiso 1 1 calc R U
C54 C 1.0820(2) 0.24221(14) 0.54810(12) 0.0552(7) Uani 1 1 d . .
H54A H 1.0758 0.2802 0.5636 0.083 Uiso 1 1 calc R U
H54B H 1.1244 0.2440 0.5222 0.083 Uiso 1 1 calc R U
H54C H 1.0977 0.2140 0.5736 0.083 Uiso 1 1 calc R U
C61 C 1.0701(2) 0.13275(14) 0.39216(13) 0.0584(8) Uani 1 1 d . .
H61A H 1.0968 0.1698 0.3987 0.088 Uiso 1 1 calc R U
H61B H 1.1065 0.1085 0.3720 0.088 Uiso 1 1 calc R U
H61C H 1.0583 0.1135 0.4239 0.088 Uiso 1 1 calc R U
C62 C 0.9922(2) 0.14270(15) 0.36439(11) 0.0561(8) Uani 1 1 d . .
H62A H 1.0041 0.1600 0.3314 0.067 Uiso 1 1 calc R U
H62B H 0.9638 0.1055 0.3589 0.067 Uiso 1 1 calc R U
O62 O 0.94124(12) 0.18029(9) 0.39262(7) 0.0477(4) Uani 1 1 d . .
C63 C 0.8651(2) 0.19191(17) 0.36909(12) 0.0613(9) Uani 1 1 d . .
H63A H 0.8365 0.1553 0.3616 0.074 Uiso 1 1 calc R U
H63B H 0.8744 0.2125 0.3372 0.074 Uiso 1 1 calc R U
C64 C 0.8133(2) 0.22810(16) 0.40298(14) 0.0628(9) Uani 1 1 d . .
H64A H 0.7994 0.2060 0.4330 0.094 Uiso 1 1 calc R U
H64B H 0.7630 0.2392 0.3855 0.094 Uiso 1 1 calc R U
H64C H 0.8437 0.2628 0.4126 0.094 Uiso 1 1 calc R U

loop_
_atom_site_aniso_label
_atom_site_aniso_U_11
_atom_site_aniso_U_22
_atom_site_aniso_U_33
_atom_site_aniso_U_23
_atom_site_aniso_U_13
_atom_site_aniso_U_12
Zn1 0.02402(19) 0.0409(2) 0.0352(2) 0.00975(13) 0.00005(11) 0.00226(11)
Cl1 0.0283(3) 0.0440(3) 0.0290(3) 0.0016(2) -0.00264(19) 0.00656(19)
C1 0.0317(12) 0.0419(12) 0.0182(10) -0.0022(9) -0.0036(8) 0.0055(9)
N1 0.0261(10) 0.0376(10) 0.0222(9) 0.0004(8) 0.0014(6) 0.0007(7)
C2 0.0339(13) 0.0444(14) 0.0269(12) -0.0033(10) -0.0037(8) 0.0051(9)
N2 0.0254(9) 0.0371(10) 0.0187(8) 0.0019(7) 0.0003(6) 0.0010(7)
C3 0.0500(16) 0.0414(14) 0.0389(14) -0.0060(11) -0.0014(11) 0.0031(10)
N3 0.0237(9) 0.0397(10) 0.0185(9) -0.0005(7) 0.0013(6) 0.0006(7)
C4 0.0548(17) 0.0524(16) 0.0392(15) -0.0115(12) 0.0076(12) 0.0110(12)
N4 0.0272(10) 0.0426(11) 0.0214(9) 0.0010(8) 0.0017(7) -0.0025(7)
C5 0.0382(14) 0.0589(17) 0.0301(13) -0.0020(11) 0.0069(10) 0.0091(11)
C6 0.0335(13) 0.0472(14) 0.0204(11) 0.0002(9) -0.0011(8) 0.0076(9)
C7 0.0414(14) 0.0389(13) 0.0394(14) -0.0011(11) 0.0026(10) 0.0004(10)
C8 0.0405(16) 0.0436(15) 0.0653(19) -0.0013(13) -0.0054(12) -0.0016(11)
C9 0.0594(18) 0.0449(15) 0.0427(15) 0.0040(12) 0.0037(12) 0.0023(12)
C10 0.0332(13) 0.0481(14) 0.0284(12) 0.0017(10) 0.0050(9) 0.0065(9)
C11 0.0517(17) 0.0575(17) 0.0370(14) 0.0056(12) 0.0124(11) 0.0038(12)
C12 0.0354(14) 0.0564(17) 0.0415(15) 0.0016(12) -0.0016(11) -0.0014(10)
C13 0.0252(11) 0.0415(12) 0.0200(10) 0.0011(9) -0.0003(7) -0.0009(8)
C14 0.0296(12) 0.0427(13) 0.0193(11) -0.0031(9) -0.0012(8) 0.0055(8)
C15 0.0353(13) 0.0414(13) 0.0285(12) -0.0022(10) -0.0028(9) 0.0060(9)
C16 0.0445(15) 0.0502(15) 0.0292(12) -0.0102(11) -0.0097(10) 0.0066(10)
C17 0.0490(16) 0.0601(17) 0.0184(11) -0.0050(10) -0.0047(10) 0.0108(11)
C18 0.0421(14) 0.0546(16) 0.0235(12) 0.0042(11) 0.0027(9) 0.0057(10)
C19 0.0335(13) 0.0458(13) 0.0240(11) -0.0011(10) -0.0017(8) 0.0028(9)
C20 0.0263(11) 0.0407(12) 0.0168(10) 0.0005(8) 0.0004(7) -0.0002(8)
C21 0.0304(12) 0.0459(13) 0.0191(10) 0.0023(9) -0.0009(8) 0.0016(9)
C22 0.0295(12) 0.0424(13) 0.0233(11) 0.0038(9) -0.0012(8) 0.0045(9)
C23 0.0296(12) 0.0381(12) 0.0221(10) -0.0010(9) 0.0030(8) 0.0015(8)
C24 0.0246(11) 0.0363(11) 0.0195(10) -0.0003(8) 0.0020(7) 0.0006(8)
C25 0.0242(11) 0.0377(12) 0.0215(10) 0.0012(8) 0.0024(8) -0.0006(8)
C26 0.0254(11) 0.0439(13) 0.0220(10) -0.0032(9) -0.0026(8) 0.0046(8)
C27 0.0349(13) 0.0419(13) 0.0277(11) -0.0024(10) -0.0009(9) 0.0029(9)
C28 0.0445(14) 0.0411(14) 0.0363(14) -0.0032(11) -0.0050(10) 0.0038(10)
C29 0.0545(17) 0.0480(15) 0.0319(13) -0.0104(11) -0.0080(11) 0.0124(11)
C30 0.0509(16) 0.0588(17) 0.0225(12) -0.0065(11) -0.0013(10) 0.0135(12)
C31 0.0330(13) 0.0518(14) 0.0224(11) -0.0018(10) -0.0009(8) 0.0042(9)
C32 0.0261(11) 0.0414(12) 0.0214(10) -0.0034(9) -0.0025(8) 0.0052(8)
C33 0.0299(12) 0.0392(12) 0.0254(11) -0.0025(9) -0.0001(8) 0.0035(8)
C34 0.0293(12) 0.0452(14) 0.0357(13) -0.0041(10) -0.0075(9) 0.0015(9)
C35 0.0372(14) 0.0460(14) 0.0303(12) -0.0038(10) -0.0126(9) 0.0060(9)
C36 0.0375(13) 0.0504(14) 0.0214(11) 0.0027(10) -0.0042(8) 0.0052(10)
C37 0.0306(12) 0.0444(13) 0.0225(11) 0.0005(9) -0.0021(8) 0.0021(9)
C38 0.0288(12) 0.0445(13) 0.0298(12) 0.0010(10) 0.0004(8) 0.0001(9)
C39 0.0363(14) 0.0459(15) 0.0445(14) 0.0032(11) -0.0022(10) -0.0024(10)
C40 0.0357(14) 0.0502(15) 0.0367(13) -0.0005(11) 0.0052(10) 0.0006(10)
C41 0.0308(13) 0.0633(17) 0.0230(12) 0.0096(11) -0.0049(9) -0.0071(10)
C42 0.0409(16) 0.086(2) 0.0304(14) 0.0180(14) 0.0047(10) 0.0003(13)
C43 0.0471(17) 0.0597(18) 0.0375(15) 0.0091(13) -0.0052(11) -0.0146(12)
C44 0.0304(12) 0.0421(13) 0.0260(11) 0.0006(9) -0.0017(8) 0.0000(9)
C45 0.0294(13) 0.0500(14) 0.0303(12) -0.0054(10) 0.0038(9) 0.0004(9)
C46 0.0346(13) 0.0513(15) 0.0282(12) -0.0046(10) 0.0075(9) -0.0073(9)
C47 0.0435(14) 0.0404(13) 0.0328(12) 0.0030(10) 0.0066(10) -0.0034(10)
C48 0.0326(13) 0.0442(14) 0.0281(12) -0.0009(10) 0.0025(9) 0.0029(9)
C51 0.061(2) 0.0573(18) 0.0475(17) -0.0032(14) 0.0145(13) -0.0095(13)
C52 0.0589(18) 0.0464(15) 0.0390(15) -0.0036(12) 0.0067(12) -0.0070(12)
O52 0.0558(12) 0.0582(12) 0.0323(9) 0.0010(8) 0.0082(8) -0.0047(9)
C53 0.0616(19) 0.0550(17) 0.0363(14) -0.0039(12) 0.0106(12) -0.0052(13)
C54 0.0581(19) 0.0519(17) 0.0556(18) -0.0059(14) 0.0065(14) 0.0009(13)
C61 0.062(2) 0.0553(18) 0.0584(19) -0.0016(15) 0.0101(14) 0.0038(14)
C62 0.070(2) 0.0612(19) 0.0376(15) -0.0082(13) 0.0047(13) -0.0163(14)
O62 0.0506(12) 0.0554(12) 0.0369(10) 0.0020(9) -0.0088(8) -0.0091(8)
C63 0.058(2) 0.083(2) 0.0424(16) 0.0109(16) -0.0176(13) -0.0178(16)
C64 0.0494(19) 0.075(2) 0.064(2) 0.0193(18) -0.0125(14) -0.0071(14)

loop_
_atom_type_symbol
_atom_type_description
_atom_type_scat_dispersion_real
_atom_type_scat_dispersion_imag
_atom_type_scat_source
C C 0.0181 0.0091 'International Tables Vol C Tables 4.2.6.8 and 6.1.1.4'
H H 0.0000 0.0000 'International Tables Vol C Tables 4.2.6.8 and 6.1.1.4'
N N 0.0311 0.0180 'International Tables Vol C Tables 4.2.6.8 and 6.1.1.4'
O O 0.0492 0.0322 'International Tables Vol C Tables 4.2.6.8 and 6.1.1.4'
Cl Cl 0.3639 0.7018 'International Tables Vol C Tables 4.2.6.8 and 6.1.1.4'
Zn Zn -1.5491 0.6778 'International Tables Vol C Tables 4.2.6.8 and 6.1.1.4'

loop_
_geom_angle_atom_site_label_1
_geom_angle_atom_site_label_2
_geom_angle_atom_site_label_3
_geom_angle
N2 Zn1 N4 100.80(8)
N2 Zn1 Cl1 153.23(6)
N4 Zn1 Cl1 105.09(6)
N2 Zn1 N3 77.42(7)
N4 Zn1 N3 98.92(7)
Cl1 Zn1 N3 104.85(5)
N2 Zn1 N1 73.66(7)
N4 Zn1 N1 99.65(7)
Cl1 Zn1 N1 95.15(5)
N3 Zn1 N1 148.00(7)
C2 C1 C6 120.2(2)
C2 C1 N1 120.0(2)
C6 C1 N1 119.8(2)
C13 N1 C1 118.18(18)
C13 N1 Zn1 109.39(14)
C1 N1 Zn1 131.86(14)
C3 C2 C1 119.1(2)
C3 C2 C7 118.7(2)
C1 C2 C7 122.2(2)
C24 N2 C20 119.60(19)
C24 N2 Zn1 117.36(14)
C20 N2 Zn1 121.79(15)
C4 C3 C2 120.9(3)
C4 C3 H3 119.6
C2 C3 H3 119.6
C25 N3 C32 119.08(19)
C25 N3 Zn1 110.77(14)
C32 N3 Zn1 129.20(14)
C5 C4 C3 119.7(2)
C5 C4 H4 120.1
C3 C4 H4 120.1
C48 N4 C44 118.3(2)
C48 N4 Zn1 120.60(15)
C44 N4 Zn1 120.78(16)
C4 C5 C6 121.9(3)
C4 C5 H5 119.1
C6 C5 H5 119.1
C5 C6 C1 118.0(2)
C5 C6 C10 119.3(2)
C1 C6 C10 122.7(2)
C2 C7 C9 108.6(2)
C2 C7 C8 113.3(2)
C9 C7 C8 109.5(2)
C2 C7 H7 108.5
C9 C7 H7 108.5
C8 C7 H7 108.5
C7 C8 H8A 109.5
C7 C8 H8B 109.5
H8A C8 H8B 109.5
C7 C8 H8C 109.5
H8A C8 H8C 109.5
H8B C8 H8C 109.5
C7 C9 H9A 109.5
C7 C9 H9B 109.5
H9A C9 H9B 109.5
C7 C9 H9C 109.5
H9A C9 H9C 109.5
H9B C9 H9C 109.5
C6 C10 C11 112.0(2)
C6 C10 C12 110.1(2)
C11 C10 C12 111.0(2)
C6 C10 H10 107.8
C11 C10 H10 107.8
C12 C10 H10 107.8
C10 C11 H11A 109.5
C10 C11 H11B 109.5
H11A C11 H11B 109.5
C10 C11 H11C 109.5
H11A C11 H11C 109.5
H11B C11 H11C 109.5
C10 C12 H12A 109.5
C10 C12 H12B 109.5
H12A C12 H12B 109.5
C10 C12 H12C 109.5
H12A C12 H12C 109.5
H12B C12 H12C 109.5
N1 C13 C20 117.47(19)
N1 C13 C14 124.1(2)
C20 C13 C14 118.33(19)
C19 C14 C15 119.1(2)
C19 C14 C13 120.4(2)
C15 C14 C13 120.5(2)
C14 C15 C16 120.4(2)
C14 C15 H15 119.8
C16 C15 H15 119.8
C17 C16 C15 120.0(2)
C17 C16 H16 120.0
C15 C16 H16 120.0
C16 C17 C18 120.3(2)
C16 C17 H17 119.8
C18 C17 H17 119.8
C17 C18 C19 119.7(2)
C17 C18 H18 120.2
C19 C18 H18 120.2
C14 C19 C18 120.4(2)
C14 C19 H19 119.8
C18 C19 H19 119.8
N2 C20 C21 121.5(2)
N2 C20 C13 115.17(19)
C21 C20 C13 123.31(19)
C20 C21 C22 119.3(2)
C20 C21 H21 120.3
C22 C21 H21 120.3
C23 C22 C21 119.1(2)
C23 C22 H22 120.5
C21 C22 H22 120.5
C22 C23 C24 120.0(2)
C22 C23 H23 120.0
C24 C23 H23 120.0
N2 C24 C23 120.41(19)
N2 C24 C25 115.68(19)
C23 C24 C25 123.9(2)
N3 C25 C24 116.8(2)
N3 C25 C26 125.12(19)
C24 C25 C26 118.03(19)
C27 C26 C31 118.9(2)
C27 C26 C25 120.8(2)
C31 C26 C25 120.3(2)
C26 C27 C28 121.0(2)
C26 C27 H27 119.5
C28 C27 H27 119.5
C29 C28 C27 119.5(3)
C29 C28 H28 120.2
C27 C28 H28 120.2
C30 C29 C28 120.0(2)
C30 C29 H29 120.0
C28 C29 H29 120.0
C29 C30 C31 120.9(2)
C29 C30 H30 119.5
C31 C30 H30 119.5
C30 C31 C26 119.6(2)
C30 C31 H31 120.2
C26 C31 H31 120.2
C37 C32 C33 120.5(2)
C37 C32 N3 119.8(2)
C33 C32 N3 119.7(2)
C34 C33 C32 118.3(2)
C34 C33 C38 119.2(2)
C32 C33 C38 122.3(2)
C35 C34 C33 121.6(2)
C35 C34 H34 119.2
C33 C34 H34 119.2
C36 C35 C34 119.4(2)
C36 C35 H35 120.3
C34 C35 H35 120.3
C35 C36 C37 121.3(2)
C35 C36 H36 119.4
C37 C36 H36 119.4
C36 C37 C32 118.8(2)
C36 C37 C41 118.7(2)
C32 C37 C41 122.5(2)
C33 C38 C39 113.9(2)
C33 C38 C40 109.2(2)
C39 C38 C40 110.3(2)
C33 C38 H38 107.7
C39 C38 H38 107.7
C40 C38 H38 107.7
C38 C39 H39A 109.5
C38 C39 H39B 109.5
H39A C39 H39B 109.5
C38 C39 H39C 109.5
H39A C39 H39C 109.5
H39B C39 H39C 109.5
C38 C40 H40A 109.5
C38 C40 H40B 109.5
H40A C40 H40B 109.5
C38 C40 H40C 109.5
H40A C40 H40C 109.5
H40B C40 H40C 109.5
C43 C41 C37 109.8(2)
C43 C41 C42 110.4(2)
C37 C41 C42 112.4(2)
C43 C41 H41 108.0
C37 C41 H41 108.0
C42 C41 H41 108.0
C41 C42 H42A 109.5
C41 C42 H42B 109.5
H42A C42 H42B 109.5
C41 C42 H42C 109.5
H42A C42 H42C 109.5
H42B C42 H42C 109.5
C41 C43 H43A 109.5
C41 C43 H43B 109.5
H43A C43 H43B 109.5
C41 C43 H43C 109.5
H43A C43 H43C 109.5
H43B C43 H43C 109.5
N4 C44 C45 122.4(2)
N4 C44 H44 118.8
C45 C44 H44 118.8
C46 C45 C44 118.9(2)
C46 C45 H45 120.5
C44 C45 H45 120.5
C45 C46 C47 119.1(2)
C45 C46 H46 120.5
C47 C46 H46 120.5
C46 C47 C48 118.4(2)
C46 C47 H47 120.8
C48 C47 H47 120.8
N4 C48 C47 122.9(2)
N4 C48 H48 118.5
C47 C48 H48 118.5
C52 C51 H51A 109.5
C52 C51 H51B 109.5
H51A C51 H51B 109.5
C52 C51 H51C 109.5
H51A C51 H51C 109.5
H51B C51 H51C 109.5
O52 C52 C51 109.0(2)
O52 C52 H52A 109.9
C51 C52 H52A 109.9
O52 C52 H52B 109.9
C51 C52 H52B 109.9
H52A C52 H52B 108.3
C52 O52 C53 111.4(2)
O52 C53 C54 109.0(2)
O52 C53 H53A 109.9
C54 C53 H53A 109.9
O52 C53 H53B 109.9
C54 C53 H53B 109.9
H53A C53 H53B 108.3
C53 C54 H54A 109.5
C53 C54 H54B 109.5
H54A C54 H54B 109.5
C53 C54 H54C 109.5
H54A C54 H54C 109.5
H54B C54 H54C 109.5
C62 C61 H61A 109.5
C62 C61 H61B 109.5
H61A C61 H61B 109.5
C62 C61 H61C 109.5
H61A C61 H61C 109.5
H61B C61 H61C 109.5
O62 C62 C61 109.2(2)
O62 C62 H62A 109.8
C61 C62 H62A 109.8
O62 C62 H62B 109.8
C61 C62 H62B 109.8
H62A C62 H62B 108.3
C63 O62 C62 113.2(2)
O62 C63 C64 109.4(3)
O62 C63 H63A 109.8
C64 C63 H63A 109.8
O62 C63 H63B 109.8
C64 C63 H63B 109.8
H63A C63 H63B 108.2
C63 C64 H64A 109.5
C63 C64 H64B 109.5
H64A C64 H64B 109.5
C63 C64 H64C 109.5
H64A C64 H64C 109.5
H64B C64 H64C 109.5

loop_
_geom_bond_atom_site_label_1
_geom_bond_atom_site_label_2
_geom_bond_distance
Zn1 N2 1.9839(19)
Zn1 N4 2.1056(19)
Zn1 Cl1 2.2146(6)
Zn1 N3 2.2392(19)
Zn1 N1 2.4177(19)
C1 C2 1.397(4)
C1 C6 1.415(3)
C1 N1 1.439(3)
N1 C13 1.298(3)
C2 C3 1.394(4)
C2 C7 1.526(3)
N2 C24 1.367(3)
N2 C20 1.370(3)
C3 C4 1.376(4)
C3 H3 0.9500
N3 C25 1.318(3)
N3 C32 1.436(3)
C4 C5 1.372(4)
C4 H4 0.9500
N4 C48 1.333(3)
N4 C44 1.339(3)
C5 C6 1.391(4)
C5 H5 0.9500
C6 C10 1.514(4)
C7 C9 1.533(4)
C7 C8 1.534(4)
C7 H7 1.0000
C8 H8A 0.9800
C8 H8B 0.9800
C8 H8C 0.9800
C9 H9A 0.9800
C9 H9B 0.9800
C9 H9C 0.9800
C10 C11 1.534(3)
C10 C12 1.539(4)
C10 H10 1.0000
C11 H11A 0.9800
C11 H11B 0.9800
C11 H11C 0.9800
C12 H12A 0.9800
C12 H12B 0.9800
C12 H12C 0.9800
C13 C20 1.471(3)
C13 C14 1.498(3)
C14 C19 1.389(3)
C14 C15 1.392(3)
C15 C16 1.392(3)
C15 H15 0.9500
C16 C17 1.374(4)
C16 H16 0.9500
C17 C18 1.387(4)
C17 H17 0.9500
C18 C19 1.396(3)
C18 H18 0.9500
C19 H19 0.9500
C20 C21 1.385(3)
C21 C22 1.404(3)
C21 H21 0.9500
C22 C23 1.386(3)
C22 H22 0.9500
C23 C24 1.405(3)
C23 H23 0.9500
C24 C25 1.453(3)
C25 C26 1.491(3)
C26 C27 1.389(3)
C26 C31 1.403(3)
C27 C28 1.393(3)
C27 H27 0.9500
C28 C29 1.384(4)
C28 H28 0.9500
C29 C30 1.376(4)
C29 H29 0.9500
C30 C31 1.391(4)
C30 H30 0.9500
C31 H31 0.9500
C32 C37 1.403(3)
C32 C33 1.409(3)
C33 C34 1.395(3)
C33 C38 1.523(3)
C34 C35 1.387(4)
C34 H34 0.9500
C35 C36 1.374(4)
C35 H35 0.9500
C36 C37 1.399(3)
C36 H36 0.9500
C37 C41 1.525(3)
C38 C39 1.531(4)
C38 C40 1.537(3)
C38 H38 1.0000
C39 H39A 0.9800
C39 H39B 0.9800
C39 H39C 0.9800
C40 H40A 0.9800
C40 H40B 0.9800
C40 H40C 0.9800
C41 C43 1.524(4)
C41 C42 1.534(4)
C41 H41 1.0000
C42 H42A 0.9800
C42 H42B 0.9800
C42 H42C 0.9800
C43 H43A 0.9800
C43 H43B 0.9800
C43 H43C 0.9800
C44 C45 1.386(3)
C44 H44 0.9500
C45 C46 1.377(4)
C45 H45 0.9500
C46 C47 1.384(4)
C46 H46 0.9500
C47 C48 1.385(3)
C47 H47 0.9500
C48 H48 0.9500
C51 C52 1.517(4)
C51 H51A 0.9800
C51 H51B 0.9800
C51 H51C 0.9800
C52 O52 1.417(4)
C52 H52A 0.9900
C52 H52B 0.9900
O52 C53 1.423(3)
C53 C54 1.500(5)
C53 H53A 0.9900
C53 H53B 0.9900
C54 H54A 0.9800
C54 H54B 0.9800
C54 H54C 0.9800
C61 C62 1.492(5)
C61 H61A 0.9800
C61 H61B 0.9800
C61 H61C 0.9800
C62 O62 1.422(4)
C62 H62A 0.9900
C62 H62B 0.9900
O62 C63 1.420(4)
C63 C64 1.497(5)
C63 H63A 0.9900
C63 H63B 0.9900
C64 H64A 0.9800
C64 H64B 0.9800
C64 H64C 0.9800

loop_
_geom_torsion_atom_site_label_1
_geom_torsion_atom_site_label_2
_geom_torsion_atom_site_label_3
_geom_torsion_atom_site_label_4
_geom_torsion
C2 C1 N1 C13 -109.8(2)
C6 C1 N1 C13 72.4(3)
C2 C1 N1 Zn1 79.9(3)
C6 C1 N1 Zn1 -97.8(2)
C6 C1 C2 C3 -5.6(3)
N1 C1 C2 C3 176.7(2)
C6 C1 C2 C7 172.3(2)
N1 C1 C2 C7 -5.5(3)
C1 C2 C3 C4 3.0(4)
C7 C2 C3 C4 -175.0(3)
C2 C3 C4 C5 1.4(4)
C3 C4 C5 C6 -3.2(4)
C4 C5 C6 C1 0.6(4)
C4 C5 C6 C10 177.8(3)
C2 C1 C6 C5 3.8(3)
N1 C1 C6 C5 -178.4(2)
C2 C1 C6 C10 -173.3(2)
N1 C1 C6 C10 4.5(3)
C3 C2 C7 C9 63.5(3)
C1 C2 C7 C9 -114.4(3)
C3 C2 C7 C8 -58.3(3)
C1 C2 C7 C8 123.8(3)
C5 C6 C10 C11 39.0(3)
C1 C6 C10 C11 -143.9(2)
C5 C6 C10 C12 -85.1(3)
C1 C6 C10 C12 92.1(3)
C1 N1 C13 C20 -171.01(19)
Zn1 N1 C13 C20 1.3(2)
C1 N1 C13 C14 5.7(3)
Zn1 N1 C13 C14 178.07(17)
N1 C13 C14 C19 -119.3(3)
C20 C13 C14 C19 57.5(3)
N1 C13 C14 C15 59.0(3)
C20 C13 C14 C15 -124.3(2)
C19 C14 C15 C16 -0.6(3)
C13 C14 C15 C16 -178.8(2)
C14 C15 C16 C17 1.9(4)
C15 C16 C17 C18 -1.9(4)
C16 C17 C18 C19 0.5(4)
C15 C14 C19 C18 -0.8(3)
C13 C14 C19 C18 177.4(2)
C17 C18 C19 C14 0.9(4)
C24 N2 C20 C21 -4.3(3)
Zn1 N2 C20 C21 162.53(17)
C24 N2 C20 C13 174.20(19)
Zn1 N2 C20 C13 -18.9(3)
N1 C13 C20 N2 9.8(3)
C14 C13 C20 N2 -167.16(19)
N1 C13 C20 C21 -171.7(2)
C14 C13 C20 C21 11.3(3)
N2 C20 C21 C22 1.4(3)
C13 C20 C21 C22 -177.0(2)
C20 C21 C22 C23 1.8(3)
C21 C22 C23 C24 -2.1(3)
C20 N2 C24 C23 4.0(3)
Zn1 N2 C24 C23 -163.45(16)
C20 N2 C24 C25 -176.43(19)
Zn1 N2 C24 C25 16.1(2)
C22 C23 C24 N2 -0.8(3)
C22 C23 C24 C25 179.6(2)
C32 N3 C25 C24 169.33(18)
Zn1 N3 C25 C24 -0.5(2)
C32 N3 C25 C26 -8.9(3)
Zn1 N3 C25 C26 -178.73(16)
N2 C24 C25 N3 -9.6(3)
C23 C24 C25 N3 170.0(2)
N2 C24 C25 C26 168.77(18)
C23 C24 C25 C26 -11.7(3)
N3 C25 C26 C27 126.2(2)
C24 C25 C26 C27 -52.1(3)
N3 C25 C26 C31 -55.6(3)
C24 C25 C26 C31 126.2(2)
C31 C26 C27 C28 -0.3(3)
C25 C26 C27 C28 178.0(2)
C26 C27 C28 C29 -0.8(4)
C27 C28 C29 C30 1.0(4)
C28 C29 C30 C31 -0.2(4)
C29 C30 C31 C26 -0.9(4)
C27 C26 C31 C30 1.1(3)
C25 C26 C31 C30 -177.2(2)
C25 N3 C32 C37 114.4(2)
Zn1 N3 C32 C37 -78.0(2)
C25 N3 C32 C33 -68.7(3)
Zn1 N3 C32 C33 99.0(2)
C37 C32 C33 C34 -3.2(3)
N3 C32 C33 C34 179.9(2)
C37 C32 C33 C38 172.2(2)
N3 C32 C33 C38 -4.7(3)
C32 C33 C34 C35 0.5(4)
C38 C33 C34 C35 -175.0(2)
C33 C34 C35 C36 1.9(4)
C34 C35 C36 C37 -1.7(4)
C35 C36 C37 C32 -1.0(4)
C35 C36 C37 C41 177.2(2)
C33 C32 C37 C36 3.4(3)
N3 C32 C37 C36 -179.7(2)
C33 C32 C37 C41 -174.7(2)
N3 C32 C37 C41 2.2(3)
C34 C33 C38 C39 -44.3(3)
C32 C33 C38 C39 140.4(2)
C34 C33 C38 C40 79.5(3)
C32 C33 C38 C40 -95.8(3)
C36 C37 C41 C43 -65.9(3)
C32 C37 C41 C43 112.2(3)
C36 C37 C41 C42 57.4(3)
C32 C37 C41 C42 -124.5(2)
C48 N4 C44 C45 1.3(3)
Zn1 N4 C44 C45 -172.05(17)
N4 C44 C45 C46 -1.4(4)
C44 C45 C46 C47 -0.2(4)
C45 C46 C47 C48 1.7(4)
C44 N4 C48 C47 0.3(4)
Zn1 N4 C48 C47 173.68(19)
C46 C47 C48 N4 -1.8(4)
C51 C52 O52 C53 174.8(3)
C52 O52 C53 C54 168.0(2)
C61 C62 O62 C63 -179.6(3)
C62 O62 C63 C64 175.9(3)
